data_1502700
loop_
_publ_author_name
'Mart\'inez Casado, F J'
'Ramos Riesco, M.'
'da Silva, I.'
'Labrador, A.'
'Redondo, M. I.'
'Garc\'ia P\'erez, M V'
'L\'opez-Andr\'es, S'
'Rodr\'iguez Cheda, J A'

_publ_section_title
;
 Thermal and structural study of the crystal phases and mesophases in the
 lithium and thallium(i) propanoates and pentanoates binary systems:
 formation of mixed salts and stabilization of the ionic liquid crystal
 phase.
;
_journal_issue 31
_journal_name_full 'The journal of physical chemistry. B'
_journal_page_first 10075
_journal_page_last 10085
_journal_paper_doi 10.1021/jp1031702
_journal_volume 114
_journal_year 2010
_chemical_formula_moiety 2(Li+),(Tl+),3(C4H7O2)-
_chemical_formula_sum 'C9 H15 Li2 O6 Tl'
_chemical_formula_weight 437.46
_chemical_melting_point 512.0
_chemical_name_common 'Dilithium and thallium(I) propanoate'
_chemical_name_systematic
;
  Dilithium and thallium(I) tripropanoate
;
_space_group_IT_number 19
_symmetry_cell_setting orthorhombic
_symmetry_space_group_name_Hall 'P 2ac 2ab'
_symmetry_space_group_name_H-M 'P 21 21 21'
_atom_sites_solution_hydrogens geom
_atom_sites_solution_primary direct
_atom_sites_solution_secondary difmap
_audit_creation_method SHELXL-97
_audit_update_record
;
2010-03-09 # Formatted by publCIF
;
_cell_angle_alpha 90.00
_cell_angle_beta 90.00
_cell_angle_gamma 90.00
_cell_formula_units_Z 4
_cell_length_a 4.9090(10)
_cell_length_b 11.892(2)
_cell_length_c 23.014(5)
_cell_measurement_temperature 298(2)
_cell_volume 1343.5(5)
_computing_cell_refinement 'DENZO-SMN (Otwinowski & Minor, 1997)'
_computing_data_collection 'CCD Server Software Huber'
_computing_data_reduction DENZO-SMN
_computing_molecular_graphics 'Mercury 1.4.2. and ORTEP-3 (Farrugia, 1997)'
_computing_publication_material 'SHELXL-97 (Sheldrick, 1997)'
_computing_structure_refinement 'SHELXL-97 (Sheldrick, 1997)'
_computing_structure_solution 'SHELXS-97 (Sheldrick, 1990)'
_diffrn_ambient_temperature 298(2)
_diffrn_detector_area_resol_mean 9.77
_diffrn_measured_fraction_theta_full 0.972
_diffrn_measured_fraction_theta_max 0.972
_diffrn_measurement_device_type ADSCq210rCCD-HUBER
_diffrn_measurement_method 'f\ scans'
_diffrn_radiation_monochromator Synchrotron
_diffrn_radiation_source Synchrotron
_diffrn_radiation_type Synchrotron
_diffrn_radiation_wavelength 0.97860
_diffrn_reflns_av_R_equivalents 0.2103
_diffrn_reflns_av_sigmaI/netI 0.0689
_diffrn_reflns_limit_h_max 4
_diffrn_reflns_limit_h_min -4
_diffrn_reflns_limit_k_max 10
_diffrn_reflns_limit_k_min -10
_diffrn_reflns_limit_l_max 21
_diffrn_reflns_limit_l_min -21
_diffrn_reflns_number 13141
_diffrn_reflns_theta_full 27.25
_diffrn_reflns_theta_max 27.25
_diffrn_reflns_theta_min 2.65
_exptl_absorpt_coefficient_mu 17.265
_exptl_absorpt_correction_T_max 0.4793
_exptl_absorpt_correction_T_min 0.3428
_exptl_absorpt_correction_type multi-scan
_exptl_absorpt_process_details '[c.f. r.h. blessing, acta cryst. (1995), a51, 33-38]'
_exptl_crystal_colour Colorless
_exptl_crystal_density_diffrn 2.163
_exptl_crystal_density_method 'not measured'
_exptl_crystal_description flake
_exptl_crystal_F_000 816
_exptl_crystal_size_max 0.050
_exptl_crystal_size_mid 0.030
_exptl_crystal_size_min 0.010
_refine_diff_density_max 0.821
_refine_diff_density_min -0.738
_refine_diff_density_rms 0.152
_refine_ls_abs_structure_details 'Flack H D (1983), Acta Cryst. A39, 876-881'
_refine_ls_abs_structure_Flack 0.293(19)
_refine_ls_extinction_coef 0.0051(8)
_refine_ls_extinction_expression Fc^*^=kFc[1+0.001xFc^2^\l^3^/sin(2\q)]^-1/4^
_refine_ls_extinction_method SHELXL
_refine_ls_goodness_of_fit_ref 1.114
_refine_ls_hydrogen_treatment noref
_refine_ls_matrix_type full
_refine_ls_number_parameters 165
_refine_ls_number_reflns 1135
_refine_ls_number_restraints 0
_refine_ls_restrained_S_all 1.114
_refine_ls_R_factor_all 0.0558
_refine_ls_R_factor_gt 0.0520
_refine_ls_shift/su_max 0.001
_refine_ls_shift/su_mean 0.000
_refine_ls_structure_factor_coef Fsqd
_refine_ls_weighting_details 'calc w=1/[\s^2^(Fo^2^)+(0.0822P)^2^+0.3117P] where P=(Fo^2^+2Fc^2^)/3'
_refine_ls_weighting_scheme calc
_refine_ls_wR_factor_gt 0.1280
_refine_ls_wR_factor_ref 0.1316
_reflns_number_gt 1035
_reflns_number_total 1135
_reflns_threshold_expression >2sigma(I)
_cod_data_source_file jp1031702_si_001.cif
_cod_data_source_block LiTl(C3)3
_cod_depositor_comments
;
The following automatic conversions were performed:

'_symmetry_cell_setting' value 'Orthorhombic' changed to
'orthorhombic' according to
/home/saulius/struct/CIF-dictionaries/cif_core.dic dictionary named
'cif_core.dic' version 2.4.2 from 2011-04-26.

Automatic conversion script
Id: cif_fix_values 1715 2011-07-08 13:25:40Z adriana 
;
_cod_original_sg_symbol_H-M P212121
_cod_database_code 1502700

loop_
_symmetry_equiv_pos_as_xyz
'x, y, z'
'-x+1/2, -y, z+1/2'
'-x, y+1/2, -z+1/2'
'x+1/2, -y+1/2, -z'

loop_
_atom_site_label
_atom_site_type_symbol
_atom_site_fract_x
_atom_site_fract_y
_atom_site_fract_z
_atom_site_U_iso_or_equiv
_atom_site_adp_type
_atom_site_occupancy
_atom_site_symmetry_multiplicity
_atom_site_calc_flag
_atom_site_refinement_flags
O3 O 0.839(3) 0.7852(10) 0.1582(5) 0.091(3) Uani 1 1 d .
O1 O 0.912(2) 0.8784(8) 0.2861(4) 0.060(3) Uani 1 1 d .
O4 O 0.834(2) 0.6100(9) 0.1859(4) 0.085(3) Uani 1 1 d .
C1 C 0.767(3) 0.8662(12) 0.3332(6) 0.059(4) Uani 1 1 d .
O2 O 0.5196(19) 0.8857(8) 0.3343(3) 0.066(3) Uani 1 1 d .
O5 O 0.411(2) 0.9699(8) 0.2089(4) 0.059(3) Uani 1 1 d .
C4 C 0.261(3) 1.0099(11) 0.1699(6) 0.051(4) Uani 1 1 d .
C7 C 0.786(3) 0.6890(14) 0.1515(6) 0.072(5) Uani 1 1 d .
C8 C 0.653(5) 0.6485(13) 0.0939(6) 0.136(7) Uani 1 1 d .
H8A H 0.7987 0.6293 0.0673 0.164 Uiso 1 1 calc R
H8B H 0.5553 0.5794 0.1024 0.164 Uiso 1 1 calc R
C2 C 0.916(2) 0.8347(10) 0.3876(5) 0.057(3) Uani 1 1 d .
H2A H 1.0715 0.8845 0.3923 0.068 Uiso 1 1 calc R
H2B H 0.9856 0.7587 0.3836 0.068 Uiso 1 1 calc R
C6 C 0.191(3) 1.0225(10) 0.0612(4) 0.078(4) Uani 1 1 d .
H6A H 0.2891 1.0372 0.0260 0.117 Uiso 1 1 calc R
H6B H 0.0505 1.0780 0.0660 0.117 Uiso 1 1 calc R
H6C H 0.1097 0.9491 0.0592 0.117 Uiso 1 1 calc R
C9 C 0.477(5) 0.7177(19) 0.0647(8) 0.189(13) Uani 1 1 d .
H9A H 0.4129 0.6805 0.0303 0.283 Uiso 1 1 calc R
H9B H 0.5695 0.7858 0.0541 0.283 Uiso 1 1 calc R
H9C H 0.3247 0.7355 0.0893 0.283 Uiso 1 1 calc R
O6 O 0.0143(17) 1.0349(7) 0.1777(3) 0.054(2) Uani 1 1 d .
C5 C 0.383(3) 1.0275(11) 0.1120(4) 0.062(3) Uani 1 1 d .
H5A H 0.5236 0.9711 0.1063 0.075 Uiso 1 1 calc R
H5B H 0.4719 1.1004 0.1118 0.075 Uiso 1 1 calc R
C3 C 0.739(3) 0.8412(12) 0.4422(4) 0.079(4) Uani 1 1 d .
H3A H 0.8449 0.8205 0.4756 0.119 Uiso 1 1 calc R
H3B H 0.5873 0.7907 0.4384 0.119 Uiso 1 1 calc R
H3C H 0.6724 0.9166 0.4470 0.119 Uiso 1 1 calc R
Li1 Li 0.782(5) 0.9151(18) 0.2071(8) 0.047(5) Uani 1 1 d .
Li2 Li 0.728(4) 0.4664(16) 0.2126(8) 0.039(5) Uani 1 1 d .
Tl1 Tl 1.23258(12) 0.69240(6) 0.25133(3) 0.0663(7) Uani 1 1 d .

loop_
_atom_site_aniso_label
_atom_site_aniso_U_11
_atom_site_aniso_U_22
_atom_site_aniso_U_33
_atom_site_aniso_U_23
_atom_site_aniso_U_13
_atom_site_aniso_U_12
O3 0.097(9) 0.049(7) 0.127(9) -0.018(6) -0.009(8) 0.010(7)
O1 0.030(5) 0.077(7) 0.074(6) 0.007(5) -0.014(5) 0.006(6)
O4 0.096(8) 0.081(8) 0.077(6) 0.006(6) 0.001(6) -0.013(7)
C1 0.032(12) 0.060(10) 0.084(11) -0.005(8) 0.018(11) -0.010(8)
O2 0.027(7) 0.105(8) 0.066(6) 0.010(5) -0.004(4) 0.007(5)
O5 0.022(5) 0.071(6) 0.083(7) 0.000(5) 0.001(6) -0.006(6)
C4 0.013(9) 0.064(10) 0.076(10) -0.009(7) -0.016(9) 0.004(7)
C7 0.077(12) 0.050(12) 0.089(11) 0.008(9) -0.027(8) 0.000(9)
C8 0.23(2) 0.080(11) 0.102(12) 0.001(10) -0.041(16) 0.012(16)
C2 0.034(8) 0.083(9) 0.053(8) 0.013(7) -0.005(7) 0.000(7)
C6 0.083(11) 0.079(9) 0.071(8) -0.002(7) -0.003(8) 0.002(9)
C9 0.21(3) 0.20(3) 0.156(19) -0.015(16) -0.039(19) 0.08(2)
O6 0.036(8) 0.054(5) 0.072(6) 0.018(4) -0.016(4) -0.015(5)
C5 0.044(9) 0.087(9) 0.056(8) 0.012(7) 0.005(8) 0.000(7)
C3 0.086(12) 0.090(10) 0.061(8) 0.004(7) -0.008(8) 0.004(9)
Li1 0.020(12) 0.067(15) 0.053(11) 0.003(10) 0.002(10) -0.002(12)
Li2 0.011(11) 0.032(11) 0.073(13) -0.014(9) 0.002(12) 0.003(10)
Tl1 0.0443(8) 0.0611(10) 0.0934(10) 0.0000(3) 0.0023(7) 0.0026(2)

loop_
_atom_type_symbol
_atom_type_description
_atom_type_scat_dispersion_real
_atom_type_scat_dispersion_imag
_atom_type_scat_source
C C -0.0021 0.0033 'International Tables Vol C Tables 4.2.6.8 and 6.1.1.4'
H H 0.0000 0.0000 'International Tables Vol C Tables 4.2.6.8 and 6.1.1.4'
Li Li 0.0000 0.0001 'International Tables Vol C Tables 4.2.6.8 and 6.1.1.4'
O O -0.0043 0.0123 'International Tables Vol C Tables 4.2.6.8 and 6.1.1.4'
Tl Tl -16.4658 10.1442 'International Tables Vol C Tables 4.2.6.8 and 6.1.1.4'

loop_
_geom_angle_atom_site_label_1
_geom_angle_atom_site_label_2
_geom_angle_atom_site_label_3
_geom_angle
_geom_angle_site_symmetry_1
_geom_angle_site_symmetry_3
C7 O3 Li1 144.9(13) . .
C1 O1 Li1 127.9(9) . .
C1 O1 Li2 120.9(9) . 3_755
Li1 O1 Li2 100.2(9) . 3_755
C7 O4 Li2 146.5(12) . .
C7 O4 Tl1 102.7(9) . .
Li2 O4 Tl1 110.6(8) . .
O2 C1 O1 122.1(14) . .
O2 C1 C2 120.7(12) . .
O1 C1 C2 117.0(12) . .
C1 O2 Li2 135.8(11) . 3_655
C4 O5 Li2 117.9(9) . 3_655
C4 O5 Li1 131.7(10) . .
Li2 O5 Li1 110.3(9) 3_655 .
O5 C4 O6 123.6(13) . .
O5 C4 C5 117.3(11) . .
O6 C4 C5 119.1(12) . .
O5 C4 Li1 97.2(9) . 1_455
O6 C4 Li1 39.6(8) . 1_455
C5 C4 Li1 133.5(9) . 1_455
O5 C4 Li2 38.3(6) . 3_655
O6 C4 Li2 85.6(9) . 3_655
C5 C4 Li2 154.8(11) . 3_655
Li1 C4 Li2 68.5(7) 1_455 3_655
O3 C7 O4 127.0(14) . .
O3 C7 C8 120.2(13) . .
O4 C7 C8 112.7(13) . .
C9 C8 C7 119.8(17) . .
C1 C2 C3 113.2(10) . .
C4 O6 Li1 116.1(11) . 1_455
C4 O6 Tl1 131.7(7) . 3_655
Li1 O6 Tl1 92.0(7) 1_455 3_655
C4 C5 C6 116.1(11) . .
O3 Li1 O5 114.7(12) . .
O3 Li1 O6 107.4(11) . 1_655
O5 Li1 O6 108.2(11) . 1_655
O3 Li1 O1 108.3(10) . .
O5 Li1 O1 110.9(10) . .
O6 Li1 O1 107.0(10) 1_655 .
O3 Li1 C4 91.4(10) . 1_655
O5 Li1 C4 132.4(11) . 1_655
O6 Li1 C4 24.3(5) 1_655 1_655
O1 Li1 C4 95.9(9) . 1_655
O3 Li1 Li2 113.2(10) . 3_755
O5 Li1 Li2 130.7(10) . 3_755
O6 Li1 Li2 66.9(7) 1_655 3_755
O1 Li1 Li2 40.8(6) . 3_755
C4 Li1 Li2 55.9(6) 1_655 3_755
O3 Li1 Li2 127.3(11) . 3_655
O5 Li1 Li2 34.8(5) . 3_655
O6 Li1 Li2 121.6(11) 1_655 3_655
O1 Li1 Li2 76.1(8) . 3_655
C4 Li1 Li2 141.2(10) 1_655 3_655
Li2 Li1 Li2 103.1(8) 3_755 3_655
O3 Li1 Tl1 159.0(9) . 3_755
O5 Li1 Tl1 69.5(7) . 3_755
O6 Li1 Tl1 53.6(6) 1_655 3_755
O1 Li1 Tl1 87.8(7) . 3_755
C4 Li1 Tl1 73.2(6) 1_655 3_755
Li2 Li1 Tl1 70.1(6) 3_755 3_755
Li2 Li1 Tl1 68.7(6) 3_655 3_755
O3 Li1 Tl1 59.2(6) . .
O5 Li1 Tl1 145.1(10) . .
O6 Li1 Tl1 106.1(9) 1_655 .
O1 Li1 Tl1 51.6(5) . .
C4 Li1 Tl1 82.2(7) 1_655 .
Li2 Li1 Tl1 59.9(5) 3_755 .
Li2 Li1 Tl1 117.5(7) 3_655 .
Tl1 Li1 Tl1 129.9(6) 3_755 .
O4 Li2 O2 116.8(12) . 3_645
O4 Li2 O5 112.4(9) . 3_645
O2 Li2 O5 108.4(10) 3_645 3_645
O4 Li2 O1 103.3(10) . 3_745
O2 Li2 O1 107.7(9) 3_645 3_745
O5 Li2 O1 107.6(9) 3_645 3_745
O4 Li2 C4 98.3(8) . 3_645
O2 Li2 C4 132.0(10) 3_645 3_645
O5 Li2 C4 23.8(4) 3_645 3_645
O1 Li2 C4 93.7(8) 3_745 3_645
O4 Li2 Li1 99.2(9) . 3_745
O2 Li2 Li1 137.9(11) 3_645 3_745
O5 Li2 Li1 73.8(8) 3_645 3_745
O1 Li2 Li1 38.9(5) 3_745 3_745
C4 Li2 Li1 55.6(7) 3_645 3_745
O4 Li2 Li1 125.5(10) . 3_645
O2 Li2 Li1 74.1(7) 3_645 3_645
O5 Li2 Li1 34.9(5) 3_645 3_645
O1 Li2 Li1 125.0(10) 3_745 3_645
C4 Li2 Li1 58.6(6) 3_645 3_645
Li1 Li2 Li1 103.1(8) 3_745 3_645
O4 Li2 Tl1 160.1(10) . 3_745
O2 Li2 Tl1 71.7(7) 3_645 3_745
O5 Li2 Tl1 79.1(6) 3_645 3_745
O1 Li2 Tl1 57.0(5) 3_745 3_745
C4 Li2 Tl1 86.5(6) 3_645 3_745
Li1 Li2 Tl1 67.5(6) 3_745 3_745
Li1 Li2 Tl1 73.4(6) 3_645 3_745
O4 Tl1 O6 76.2(3) . 3_645
O4 Tl1 Li2 122.6(4) . 3_755
O6 Tl1 Li2 122.3(3) 3_645 3_755
O4 Tl1 Li1 77.8(4) . 3_745
O6 Tl1 Li1 34.5(4) 3_645 3_745
Li2 Tl1 Li1 149.5(5) 3_755 3_745
O4 Tl1 Li1 70.0(4) . .
O6 Tl1 Li1 113.4(4) 3_645 .
Li2 Tl1 Li1 52.6(4) 3_755 .
Li1 Tl1 Li1 140.6(2) 3_745 .

loop_
_geom_bond_atom_site_label_1
_geom_bond_atom_site_label_2
_geom_bond_distance
_geom_bond_site_symmetry_2
O3 C7 1.183(14) .
O3 Li1 1.93(2) .
O1 C1 1.304(15) .
O1 Li1 1.98(2) .
O1 Li2 2.05(2) 3_755
O4 C7 1.252(14) .
O4 Li2 1.89(2) .
O4 Tl1 2.657(10) .
C1 O2 1.235(14) .
C1 C2 1.500(17) .
O2 Li2 1.89(2) 3_655
O5 C4 1.255(15) .
O5 Li2 1.93(2) 3_655
O5 Li1 1.93(2) .
C4 O6 1.258(14) .
C4 C5 1.478(16) .
C4 Li1 2.74(3) 1_455
C4 Li2 2.75(2) 3_655
C7 C8 1.55(2) .
C8 C9 1.37(2) .
C2 C3 1.533(14) .
C6 C5 1.505(16) .
O6 Li1 1.95(2) 1_455
O6 Tl1 2.765(9) 3_655
Li1 O6 1.95(2) 1_655
Li1 C4 2.74(3) 1_655
Li1 Li2 3.09(3) 3_755
Li1 Li2 3.17(3) 3_655
Li1 Tl1 3.43(2) 3_755
Li1 Tl1 3.60(2) .
Li2 O2 1.89(2) 3_645
Li2 O5 1.93(2) 3_645
Li2 O1 2.05(2) 3_745
Li2 C4 2.75(2) 3_645
Li2 Li1 3.09(3) 3_745
Li2 Li1 3.17(3) 3_645
Li2 Tl1 3.37(2) 3_745
Tl1 O6 2.765(9) 3_645
Tl1 Li2 3.37(2) 3_755
Tl1 Li1 3.43(2) 3_745
